data_4507741
loop_
_publ_author_name
'Saha, Rajat'
'Dey, Sanjoy Kumar'
'Biswas, Susobhan'
'Jana, Atish Dipankar'
'Kumar, Sanjay'

_publ_section_title
;
 Transformation of a Mother Crystal to a Daughter Crystal through
 Amorphous Phase: De-assembly of Coordination Helices upon Heating and
 Re-assembly through Aquation
;
_journal_issue 5
_journal_name_full 'Crystal Growth &amp; Design'
_journal_page_first 2135
_journal_paper_doi 10.1021/cg400224a
_journal_volume 13
_journal_year 2013
_chemical_formula_sum 'C7 H3 Co N O10'
_chemical_formula_weight 320.03
_chemical_name_systematic ' ?'
_space_group_IT_number 14
_symmetry_cell_setting monoclinic
_symmetry_space_group_name_Hall '-P 2yab'
_symmetry_space_group_name_H-M 'P 1 21/a 1'
_audit_creation_date 2012-05-08T01:38
_audit_creation_method 'from EXP file using GSAS2CIF'
_audit_update_record ' 2012-05-08T01:38  Initial CIF as created by GSAS2CIF'
_cell_angle_alpha 90.0
_cell_angle_beta 96.009(26)
_cell_angle_gamma 90.0
_cell_formula_units_Z 4
_cell_length_a 10.8982(32)
_cell_length_b 14.146(5)
_cell_length_c 9.7303(28)
_cell_measurement_temperature 293
_cell_volume 1491.8(8)
_computing_structure_refinement GSAS
_diffrn_ambient_temperature 293
_diffrn_radiation_polarisn_ratio 0.5
_diffrn_radiation_probe x-ray
_diffrn_radiation_wavelength 1.5418
_exptl_absorpt_correction_T_max 1.00000
_exptl_absorpt_correction_T_min 1.00000
_exptl_absorpt_process_details
;   GSAS Absorption/surface roughness correction: function number 0
 No correction is applied.
;
_pd_block_id 2012-05-08T01:38|RAW|raw|bruker_d8
_pd_calc_method 'Rietveld Refinement'
_pd_instr_location ' ?'
_pd_meas_2theta_range_inc 0.02
_pd_meas_2theta_range_max 60.0001
_pd_meas_2theta_range_min 7.9001
_pd_meas_number_of_points 2606
_pd_phase_name 'from C:/Documents and Settings/Sanjoy Dey/Desktop/ntreor/gsas/raw.'
_pd_proc_2theta_range_inc 0.02
_pd_proc_2theta_range_max 60.0001
_pd_proc_2theta_range_min 7.9001
_pd_proc_info_datetime 2012-05-08T01:38:47
_pd_proc_info_excluded_regions ' ?'
_pd_proc_ls_background_function
;   GSAS Background function number 1 with 24 terms.
 Shifted Chebyshev function of 1st kind
      1:    69201.6     2:   -21032.6     3:    6288.05     4:   -231.516    
      5:   -2401.32     6:    4817.90     7:   -2791.68     8:    1870.08    
      9:    747.352    10:   -1250.10    11:    1444.91    12:    677.210    
     13:   -476.772    14:   -386.697    15:   -172.254    16:    278.956    
     17:    192.372    18:   -1352.48    19:   -111.988    20:   -87.0297    
     21:    98.2957    22:   -348.166    23:   -80.9554    24:   -179.411    
;
_pd_proc_ls_peak_cutoff 0.01000
_pd_proc_ls_pref_orient_corr
;   March-Dollase
 AXIS  1 Ratio=   0.95966  h= 0.000  k= 0.000  l= 1.000
 Prefered orientation correction range: Min= -93.86877, Max=  51.89969
;
_pd_proc_ls_profile_function
;
 CW Profile function number 2 with  18 terms
 Profile coefficients for Simpson's rule integration of pseudovoigt function
 C.J. Howard (1982). J. Appl. Cryst.,15,615-620.
 P. Thompson, D.E. Cox & J.B. Hastings (1987). J. Appl. Cryst.,20,79-83.
 Peak tails are ignored  where the intensity is below 0.0100 times the peak
   Aniso. broadening axis   0.0   0.0   1.0
;
_pd_proc_ls_prof_R_factor 0.0245
_pd_proc_ls_prof_wR_expected 0.0038
_pd_proc_ls_prof_wR_factor 0.0395
_pd_proc_number_of_points 2606
_pd_spec_mounting ' ?'
_refine_ls_goodness_of_fit_all 10.51
_refine_ls_matrix_type full
_refine_ls_number_parameters 25
_refine_ls_number_restraints 24
_refine_ls_R_Fsqd_factor 1.11552
_refine_ls_shift/su_max 0.00
_refine_ls_shift/su_mean 0.00
_reflns_d_resolution_high 1.565
_reflns_d_resolution_low 9.677
_reflns_limit_h_max 6
_reflns_limit_h_min 0
_reflns_limit_k_max 9
_reflns_limit_k_min 0
_reflns_limit_l_max 6
_reflns_limit_l_min -6
_reflns_number_total 812
_cod_data_source_file cg400224a_si_003.cif
_cod_data_source_block RAW_publ
_cod_depositor_comments
;
The following automatic conversions were performed:

'_geom_bond_publ_flag' value 'N' changed to 'n' according to
/home/saulius/struct/CIF-dictionaries/cif_core.dic dictionary named
'cif_core.dic' version 2.4.2 from 2011-04-26 (34
times).

'_geom_angle_publ_flag' value 'N' changed to 'n' according
to /home/saulius/struct/CIF-dictionaries/cif_core.dic dictionary
named 'cif_core.dic' version 2.4.2 from 2011-04-26 (16 times).

Automatic conversion script
Id: cif_fix_values 1891 2012-01-12 08:04:46Z andrius 
;
_cod_original_cell_volume 1491.9(7)
_cod_database_code 4507741
_gsas_exptl_extinct_corr_t_min 1.00000
_gsas_exptl_extinct_corr_t_max 1.00000

loop_
_symmetry_equiv_pos_site_id
_symmetry_equiv_pos_as_xyz
1 +x,+y,+z
2 -x+1/2,+y+1/2,-z
-1 -x,-y,-z
-2 +x+1/2,-y+1/2,+z

loop_
_atom_site_type_symbol
_atom_site_label
_atom_site_fract_x
_atom_site_fract_y
_atom_site_fract_z
_atom_site_occupancy
_atom_site_thermal_displace_type
_atom_site_U_iso_or_equiv
_atom_site_symmetry_multiplicity
Co CO1 0.56582 0.96326 0.2423 1.0 Uiso 0.04 4
O O1W 0.46191 1.07996 0.13164 1.0 Uiso 0.04 4
O O1 0.70815 0.97685 0.09351 1.0 Uiso 0.04 4
O O4 0.78827 0.74132 0.77036 1.0 Uiso 0.04 4
O O3 0.8677 0.60185 0.66687 1.0 Uiso 0.04 4
O O2 0.92314 0.95559 0.06727 1.0 Uiso 0.04 4
O O2W 0.44772 0.94576 0.41175 1.0 Uiso 0.04 4
C C7 0.8305 0.69398 0.66256 1.0 Uiso 0.04 4
C C2 0.95125 0.82571 0.32738 1.0 Uiso 0.04 4
C C1 0.83314 0.87072 0.26874 1.0 Uiso 0.04 4
N N1 0.71779 0.85809 0.33195 1.0 Uiso 0.04 4
C C5 0.71887 0.7992 0.45285 1.0 Uiso 0.04 4
C C6 0.82251 0.93934 0.13306 1.0 Uiso 0.04 4
C C3 0.95305 0.76843 0.45599 1.0 Uiso 0.04 4
C C4 0.83424 0.753 0.51923 1.0 Uiso 0.04 4
O O5W 0.215 0.213 -0.003 1.0 Uiso 0.04 4
O O6W 0.5047 0.36668 0.16433 1.0 Uiso 0.04 4
O O3W -0.06934 0.1032 0.42179 1.0 Uiso 0.04 4
O O4W 0.789 0.064 0.771 1.0 Uiso 0.04 4
H H2 1.01659 0.83271 0.2878 1.0 Uiso 0.06 4
H H5 0.65161 0.79026 0.48797 1.0 Uiso 0.06 4
H H3 1.02016 0.74478 0.49319 1.0 Uiso 0.06 4

loop_
_atom_type_symbol
_atom_type_number_in_cell
_atom_type_scat_dispersion_real
_atom_type_scat_dispersion_imag
_atom_type_scat_Cromer_Mann_a1
_atom_type_scat_Cromer_Mann_a2
_atom_type_scat_Cromer_Mann_a3
_atom_type_scat_Cromer_Mann_a4
_atom_type_scat_Cromer_Mann_b1
_atom_type_scat_Cromer_Mann_b2
_atom_type_scat_Cromer_Mann_b3
_atom_type_scat_Cromer_Mann_b4
_atom_type_scat_Cromer_Mann_c
_atom_type_scat_source
Co 4.0 0.000 0.000 12.2841 4.27910 7.34090 0.27840 4.00340 13.5359 2.34880 71.1692 1.01180 International_Tables_Vol_C
O 40.0 0.000 0.000 3.04850 13.2771 2.28680 5.70110 1.54630 0.32390 0.86700 32.9089 0.25080 International_Tables_Vol_C
C 28.0 0.000 0.000 2.31000 20.8439 1.02000 10.2075 1.58860 0.56870 0.86500 51.6512 0.21560 International_Tables_Vol_C
N 4.0 0.000 0.000 12.2126 0.00570 3.13220 9.89330 2.01250 28.9975 1.16630 0.58260 -11.529 International_Tables_Vol_C
H 12.0 0.000 0.000 0.49300 10.5109 0.32291 26.1257 0.14019 3.14236 0.04081 57.7997 0.00304 International_Tables_Vol_C

loop_
_geom_angle_atom_site_label_1
_geom_angle_atom_site_label_2
_geom_angle_atom_site_label_3
_geom_angle
_geom_angle_site_symmetry_1
_geom_angle_site_symmetry_3
_geom_angle_publ_flag
O4 C7 O3 124.636(11) 1_555 1_555 n
O4 C7 C4 116.559(22) 1_555 1_555 n
O3 C7 C4 118.801(14) 1_555 1_555 n
C1 C2 C3 119.184(19) 1_555 1_555 n
C2 C1 N1 121.972(18) 1_555 1_555 n
C2 C1 C6 123.178(18) 1_555 1_555 n
N1 C1 C6 114.833(18) 1_555 1_555 n
C1 N1 C5 118.600(18) 1_555 1_555 n
N1 C5 C4 122.537(18) 1_555 1_555 n
O1 C6 O2 124.187(17) 1_555 1_555 n
O1 C6 C1 116.237(19) 1_555 1_555 n
O2 C6 C1 119.576(17) 1_555 1_555 n
C2 C3 C4 119.069(18) 1_555 1_555 n
C7 C4 C5 119.752(19) 1_555 1_555 n
C7 C4 C3 121.562(18) 1_555 1_555 n
C5 C4 C3 118.547(18) 1_555 1_555 n

loop_
_geom_bond_atom_site_label_1
_geom_bond_atom_site_label_2
_geom_bond_distance
_geom_bond_site_symmetry_2
_geom_bond_publ_flag
CO1 O1W 2.2163(5) 1_555 n
CO1 O1 2.2381(6) 1_555 n
CO1 O3 2.2396(6) 2_656 n
CO1 O2W 2.2093(6) 1_555 n
CO1 N1 2.3269(5) 1_555 n
O1W CO1 2.2163(5) 1_555 n
O1 CO1 2.2381(6) 1_555 n
O1 C6 1.3721(4) 1_555 n
O4 C7 1.36436(32) 1_555 n
O3 CO1 2.2396(6) 2_646 n
O3 C7 1.3642(4) 1_555 n
O2 C6 1.3462(4) 1_555 n
O2W CO1 2.2093(6) 1_555 n
C7 O4 1.36436(32) 1_555 n
C7 O3 1.3642(4) 1_555 n
C7 C4 1.6296(4) 1_555 n
C2 C1 1.4947(4) 1_555 n
C2 C3 1.48925(35) 1_555 n
C1 C2 1.4947(4) 1_555 n
C1 N1 1.4671(4) 1_555 n
C1 C6 1.6330(4) 1_555 n
N1 CO1 2.3269(5) 1_555 n
N1 C1 1.4671(4) 1_555 n
N1 C5 1.44053(33) 1_555 n
C5 N1 1.44053(33) 1_555 n
C5 C4 1.5018(4) 1_555 n
C6 O1 1.3721(4) 1_555 n
C6 O2 1.3462(4) 1_555 n
C6 C1 1.6330(4) 1_555 n
C3 C2 1.48925(35) 1_555 n
C3 C4 1.5065(4) 1_555 n
C4 C7 1.6296(4) 1_555 n
C4 C5 1.5018(4) 1_555 n
C4 C3 1.5065(4) 1_555 n
